data_7705603
loop_
_publ_author_name
'Parisi, Emmanuele'
'Capasso, Domenica'
'Capobianco, Amedeo'
'Peluso, Andrea'
'Di Gaetano, Sonia'
'Fusco, Sandra'
'Manfredi, Carla'
'Mozzillo, Rosaria'
'Pinto, Gabriella'
'Centore, Roberto'

_publ_section_title
;
 Tautomeric and conformational switching in a new versatile N-rich
 heterocyclic ligand.
;
_journal_issue 41
_journal_name_full 'Dalton transactions (Cambridge, England : 2003)'
_journal_page_first 14452
_journal_page_last 14462
_journal_paper_doi 10.1039/d0dt02572k
_journal_volume 49
_journal_year 2020
_chemical_formula_moiety 'C16 H16.73 Cl2.64 Cu2 N14 O1.36, C16 H14 Cl4 Cu2 N14, 1.364(Cl)'
_chemical_formula_sum 'C32 H48 Cl8 Cu4 N28 O10'
_chemical_formula_weight 1522.78
_chemical_name_systematic
'Bis([4-Methyl-7-(2-pyrazinyl)-3<i>H</i>-[1,2,4]triazolo[3,2-<i>c</i>][1,2,4]-triazole k^2^-N1,N6-k^1^-N2']dichlorideZinc(II)) pentahydrate'
_space_group_crystal_system triclinic
_space_group_IT_number 2
_space_group_name_Hall '-P 1'
_space_group_name_H-M_alt 'P -1'
_atom_sites_solution_hydrogens mixed
_atom_sites_solution_primary direct
_atom_sites_solution_secondary difmap
_audit_creation_method SHELXL-2016/6
_audit_update_record
;
2020-07-15 deposited with the CCDC.	2020-10-06 downloaded from the CCDC.
;
_cell_angle_alpha 71.003(12)
_cell_angle_beta 76.242(15)
_cell_angle_gamma 73.412(16)
_cell_formula_units_Z 1
_cell_length_a 10.745(2)
_cell_length_b 11.371(3)
_cell_length_c 12.811(2)
_cell_measurement_reflns_used 245
_cell_measurement_temperature 293(2)
_cell_measurement_theta_max 27.151
_cell_measurement_theta_min 3.740
_cell_volume 1400.2(5)
_computing_cell_refinement
;
Dirax/lsq (Duisenberg <i>et al.</i>, 2000)
;
_computing_data_collection '<i>Collect</i> (Nonius, 1999)'
_computing_data_reduction
;
EvalCCD (Duisenberg <i>et al.</i>, 2003)
;
_computing_molecular_graphics
;
Ortep-3 for Windows (Farrugia, 2012) and 
Mercury (Macrae <i>et al.</i>, 2006)
;
_computing_publication_material 'WinGX (Farrugia, 2012)'
_computing_structure_refinement 'SHELXL-2016/6 (Sheldrick, 2015)'
_computing_structure_solution
;
SIR97 (Altomare <i>et al.</i>, 1999)
;
_diffrn_ambient_temperature 293(2)
_diffrn_detector 'CCD plate'
_diffrn_detector_area_resol_mean 9
_diffrn_detector_type
;
Bruker-Nonius 95mm CCD camera on \k-goniostat
;
_diffrn_measured_fraction_theta_full 0.996
_diffrn_measured_fraction_theta_max 0.991
_diffrn_measurement_device 'four-circle diffractometer'
_diffrn_measurement_device_type 'Bruker-Nonius KappaCCD'
_diffrn_measurement_method
;
CCD rotation images, thick slices
;
_diffrn_radiation_monochromator graphite
_diffrn_radiation_probe x-ray
_diffrn_radiation_source 'normal-focus sealed tube'
_diffrn_radiation_type MoK\a
_diffrn_radiation_wavelength 0.71073
_diffrn_reflns_av_R_equivalents 0.0511
_diffrn_reflns_av_unetI/netI 0.0576
_diffrn_reflns_Laue_measured_fraction_full 0.996
_diffrn_reflns_Laue_measured_fraction_max 0.991
_diffrn_reflns_limit_h_max 13
_diffrn_reflns_limit_h_min -13
_diffrn_reflns_limit_k_max 14
_diffrn_reflns_limit_k_min -14
_diffrn_reflns_limit_l_max 15
_diffrn_reflns_limit_l_min -16
_diffrn_reflns_number 18414
_diffrn_reflns_point_group_measured_fraction_full 0.996
_diffrn_reflns_point_group_measured_fraction_max 0.991
_diffrn_reflns_theta_full 25.242
_diffrn_reflns_theta_max 27.488
_diffrn_reflns_theta_min 3.093
_exptl_absorpt_coefficient_mu 1.958
_exptl_absorpt_correction_T_max 0.716
_exptl_absorpt_correction_T_min 0.480
_exptl_absorpt_correction_type multi-scan
_exptl_absorpt_process_details
;
 <i>SADABS</i> (Bruker, 2001)
;
_exptl_crystal_colour 'pale green'
_exptl_crystal_density_diffrn 1.806
_exptl_crystal_description prism
_exptl_crystal_F_000 768
_exptl_crystal_recrystallization_method 'Slow evaporation from a water/ethanol solution.'
_exptl_crystal_size_max 0.400
_exptl_crystal_size_mid 0.150
_exptl_crystal_size_min 0.150
_refine_diff_density_max 0.465
_refine_diff_density_min -0.454
_refine_diff_density_rms 0.085
_refine_ls_extinction_method none
_refine_ls_goodness_of_fit_ref 1.004
_refine_ls_hydrogen_treatment mixed
_refine_ls_matrix_type full
_refine_ls_number_parameters 409
_refine_ls_number_reflns 6353
_refine_ls_number_restraints 12
_refine_ls_restrained_S_all 1.003
_refine_ls_R_factor_all 0.0708
_refine_ls_R_factor_gt 0.0405
_refine_ls_shift/su_max 0.000
_refine_ls_shift/su_mean 0.000
_refine_ls_structure_factor_coef Fsqd
_refine_ls_weighting_details 'w=1/[\s^2^(Fo^2^)+(0.0352P)^2^+1.7643P] where P=(Fo^2^+2Fc^2^)/3'
_refine_ls_weighting_scheme calc
_refine_ls_wR_factor_gt 0.0861
_refine_ls_wR_factor_ref 0.0978
_reflns_Friedel_coverage 0.000
_reflns_number_gt 4537
_reflns_number_total 6353
_reflns_threshold_expression 'I > 2\s(I)'
_cod_data_source_file d0dt02572k2.cif
_cod_data_source_block shelx_CCDC6
_cod_depositor_comments 'Adding full bibliography for 7705597--7705603.cif.'
_cod_database_code 7705603
_shelx_shelxl_version_number 2016/6
_shelx_space_group_comment
;
The symmetry employed for this shelxl refinement is uniquely defined
by the following loop, which should always be used as a source of
symmetry information in preference to the above space-group names.
They are only intended as comments.
;
_shelx_estimated_absorpt_t_min 0.508
_shelx_estimated_absorpt_t_max 0.758

loop_
_space_group_symop_operation_xyz
'x, y, z'
'-x, -y, -z'

loop_
_atom_site_label
_atom_site_type_symbol
_atom_site_fract_x
_atom_site_fract_y
_atom_site_fract_z
_atom_site_U_iso_or_equiv
_atom_site_adp_type
_atom_site_occupancy
_atom_site_site_symmetry_order
_atom_site_calc_flag
_atom_site_refinement_flags_posn
_atom_site_refinement_flags_adp
_atom_site_refinement_flags_occupancy
_atom_site_disorder_assembly
_atom_site_disorder_group
C1A C 0.1207(3) 0.8678(3) 0.2812(3) 0.0235(7) Uani 1 1 d . . . . .
C2A C 0.1573(4) 0.8525(3) 0.3819(3) 0.0350(9) Uani 1 1 d . . . . .
H2A H 0.143745 0.923457 0.407681 0.042 Uiso 1 1 calc R U . . .
C3A C 0.2278(4) 0.6410(3) 0.4019(3) 0.0342(9) Uani 1 1 d . . . . .
H3A H 0.266359 0.559795 0.442402 0.041 Uiso 1 1 calc R U . . .
C4A C 0.1899(3) 0.6541(3) 0.3013(3) 0.0277(7) Uani 1 1 d . . . . .
H4A H 0.201874 0.582513 0.276876 0.033 Uiso 1 1 calc R U . . .
C5A C 0.0642(3) 0.9895(3) 0.2078(3) 0.0243(7) Uani 1 1 d . . . . .
C6A C -0.0145(3) 1.1878(3) 0.1286(3) 0.0254(7) Uani 1 1 d . . . . .
C7A C -0.0057(3) 1.2890(3) 0.2442(3) 0.0259(7) Uani 1 1 d . . . . .
C8A C -0.0213(4) 1.3965(4) 0.2907(3) 0.0376(9) Uani 1 1 d . . . . .
H8A1 H -0.112632 1.438728 0.301567 0.056 Uiso 1 1 calc R U . . .
H8A2 H 0.028274 1.455994 0.239604 0.056 Uiso 1 1 calc R U . . .
H8A3 H 0.010167 1.364644 0.361078 0.056 Uiso 1 1 calc R U . . .
N1A N 0.0320(3) 0.9964(2) 0.1128(2) 0.0246(6) Uani 1 1 d . . . . .
N2A N -0.0196(3) 1.1228(2) 0.0603(2) 0.0246(6) Uani 1 1 d . . . . .
N3A N -0.0417(3) 1.3055(3) 0.1428(2) 0.0272(6) Uani 1 1 d . . . . .
H3NA H -0.084(4) 1.372(4) 0.102(3) 0.033 Uiso 1 1 d . U . . .
N4A N 0.0422(3) 1.1697(3) 0.2944(2) 0.0297(7) Uani 1 1 d . . . . .
N5A N 0.0358(3) 1.1076(3) 0.2198(2) 0.0258(6) Uani 1 1 d . . . . .
N6A N 0.1367(3) 0.7688(3) 0.2403(2) 0.0237(6) Uani 1 1 d . . . . .
N7A N 0.2117(3) 0.7376(3) 0.4427(3) 0.0387(8) Uani 1 1 d . . . . .
Cl1A Cl -0.14711(10) 0.76125(9) 0.19737(8) 0.0378(2) Uani 1 1 d . . . . .
Cl2A Cl 0.18165(9) 0.62706(8) 0.06037(7) 0.0313(2) Uani 1 1 d . . . . .
Cu1A Cu 0.06896(4) 0.81528(4) 0.09168(3) 0.02433(11) Uani 1 1 d . . . . .
C1B C 0.6425(3) 0.2684(3) 0.2556(3) 0.0238(7) Uani 1 1 d . . . . .
C2B C 0.6943(4) 0.2127(3) 0.3535(3) 0.0315(8) Uani 1 1 d . . . . .
H2B H 0.694296 0.263669 0.397416 0.038 Uiso 1 1 calc R U . . .
C3B C 0.7418(4) 0.0195(3) 0.3209(3) 0.0398(10) Uani 1 1 d . . . . .
H3B H 0.773840 -0.068447 0.342683 0.048 Uiso 1 1 calc R U . . .
C4B C 0.6933(4) 0.0743(3) 0.2213(3) 0.0332(8) Uani 1 1 d . . . . .
H4B H 0.696507 0.023025 0.176623 0.040 Uiso 1 1 calc R U . . .
C5B C 0.5873(3) 0.4023(3) 0.2132(3) 0.0232(7) Uani 1 1 d . . . . .
C6B C 0.5200(3) 0.6072(3) 0.1828(3) 0.0231(7) Uani 1 1 d . . . . .
C7B C 0.5556(3) 0.6469(3) 0.3269(3) 0.0274(7) Uani 1 1 d . . . . .
C8B C 0.5586(4) 0.7214(4) 0.4012(3) 0.0363(9) Uani 1 1 d . . . . .
H8B1 H 0.575032 0.664581 0.473065 0.054 Uiso 1 1 calc R U . . .
H8B2 H 0.475512 0.780725 0.409553 0.054 Uiso 1 1 calc R U . . .
H8B3 H 0.627260 0.767339 0.369208 0.054 Uiso 1 1 calc R U . . .
N1B N 0.5440(3) 0.4493(2) 0.1165(2) 0.0236(6) Uani 1 1 d . . . . .
N2B N 0.4993(3) 0.5805(2) 0.0957(2) 0.0234(6) Uani 1 1 d . . . . .
N3B N 0.5085(3) 0.7033(3) 0.2273(2) 0.0269(6) Uani 1 1 d . . . . .
H3NB H 0.483(4) 0.775(4) 0.203(3) 0.032 Uiso 1 1 d . U . . .
N4B N 0.5960(3) 0.5222(3) 0.3493(2) 0.0288(7) Uani 1 1 d . . . . .
N5B N 0.5718(3) 0.5002(3) 0.2566(2) 0.0230(6) Uani 1 1 d . . . . .
N6B N 0.6419(3) 0.1989(3) 0.1881(2) 0.0271(6) Uani 1 1 d . . . . .
N7B N 0.7445(4) 0.0874(3) 0.3869(3) 0.0417(8) Uani 1 1 d . . . . .
Cl1B Cl 0.3224(8) 0.2655(7) 0.1338(8) 0.0254(12) Uani 0.318(3) 1 d . . P A 1
Cl3B Cl 0.31400(16) 0.33088(15) 0.35654(13) 0.0480(5) Uani 0.682(3) 1 d . . P A 1
Cl2B Cl 0.63102(11) 0.13520(8) -0.02360(8) 0.0417(2) Uani 1 1 d . . . . .
Cu1B Cu 0.56279(5) 0.30586(4) 0.04482(3) 0.02848(12) Uani 1 1 d . . . . .
O1W O 0.4325(5) 0.9645(4) 0.2050(4) 0.0813(14) Uani 1 1 d D . . . .
H1OA H 0.422(6) 0.995(6) 0.261(4) 0.098 Uiso 1 1 d D U . . .
H1OB H 0.353(4) 0.966(6) 0.206(5) 0.098 Uiso 1 1 d D U . . .
O2W O 0.8224(3) 0.5587(3) 0.0794(3) 0.0484(8) Uani 1 1 d D . . . .
H2OA H 0.831(5) 0.613(4) 0.107(4) 0.058 Uiso 1 1 d D U . . .
H2OB H 0.798(5) 0.594(4) 0.019(3) 0.058 Uiso 1 1 d D U . . .
O3W O 0.0887(4) 0.3797(4) 0.5407(3) 0.0814(12) Uani 1 1 d . . . . .
H3OA H 0.152841 0.365136 0.488359 0.098 Uiso 1 1 d R U . . .
H3OB H 0.113558 0.375884 0.600034 0.098 Uiso 1 1 d R U . . .
O4W O 0.4145(5) 1.0468(4) 0.3924(4) 0.1182(19) Uani 1 1 d . . . . .
H4OA H 0.369821 1.009754 0.453281 0.142 Uiso 1 1 d R U . . .
H4OB H 0.396945 1.118116 0.413920 0.142 Uiso 1 1 d R U . . .
O1B O 0.3389(10) 0.2951(8) 0.1212(10) 0.029(2) Uani 0.682(3) 1 d . . P A 2
H28 H 0.322022 0.269659 0.196358 0.035 Uiso 0.682(3) 1 d R U P A 2
H39 H 0.338081 0.233830 0.091491 0.035 Uiso 0.682(3) 1 d R U P A 2
O4B O 0.2613(7) 0.1484(7) 0.0399(7) 0.034(2) Uani 0.318(3) 1 d . U P A 2
H4BA H 0.303621 0.070001 0.049587 0.041 Uiso 0.318(3) 1 d R U P A 2
H4BB H 0.230395 0.170457 -0.021442 0.041 Uiso 0.318(3) 1 d R U P A 2

loop_
_atom_site_aniso_label
_atom_site_aniso_U_11
_atom_site_aniso_U_22
_atom_site_aniso_U_33
_atom_site_aniso_U_23
_atom_site_aniso_U_13
_atom_site_aniso_U_12
C1A 0.0270(17) 0.0224(16) 0.0217(16) -0.0052(13) -0.0092(14) -0.0033(13)
C2A 0.050(2) 0.0310(19) 0.0293(19) -0.0098(15) -0.0206(18) -0.0044(17)
C3A 0.042(2) 0.0284(19) 0.0296(19) 0.0008(15) -0.0182(17) -0.0039(16)
C4A 0.0333(19) 0.0215(17) 0.0284(18) -0.0040(13) -0.0111(15) -0.0048(14)
C5A 0.0304(18) 0.0225(16) 0.0207(16) -0.0076(13) -0.0070(14) -0.0026(13)
C6A 0.0332(19) 0.0200(16) 0.0211(16) -0.0054(13) -0.0079(14) -0.0004(14)
C7A 0.0314(18) 0.0276(17) 0.0234(16) -0.0101(13) -0.0078(14) -0.0074(14)
C8A 0.052(2) 0.031(2) 0.037(2) -0.0151(16) -0.0154(19) -0.0080(17)
N1A 0.0333(16) 0.0188(13) 0.0206(13) -0.0045(11) -0.0097(12) -0.0009(11)
N2A 0.0353(16) 0.0192(13) 0.0199(13) -0.0059(11) -0.0094(12) -0.0023(11)
N3A 0.0373(17) 0.0225(15) 0.0239(15) -0.0091(12) -0.0095(13) -0.0032(12)
N4A 0.0421(18) 0.0281(15) 0.0263(15) -0.0125(12) -0.0123(13) -0.0080(13)
N5A 0.0373(17) 0.0230(14) 0.0203(13) -0.0088(11) -0.0116(12) -0.0028(12)
N6A 0.0271(15) 0.0240(14) 0.0194(13) -0.0061(11) -0.0049(11) -0.0037(11)
N7A 0.054(2) 0.0337(17) 0.0323(17) -0.0042(13) -0.0247(16) -0.0069(15)
Cl1A 0.0366(5) 0.0369(5) 0.0413(5) -0.0160(4) 0.0006(4) -0.0103(4)
Cl2A 0.0372(5) 0.0259(4) 0.0312(4) -0.0134(3) -0.0127(4) 0.0045(3)
Cu1A 0.0351(2) 0.0193(2) 0.0184(2) -0.00608(15) -0.01012(17) -0.00028(16)
C1B 0.0265(17) 0.0239(16) 0.0208(16) -0.0062(13) -0.0039(13) -0.0053(13)
C2B 0.043(2) 0.0279(18) 0.0249(17) -0.0053(14) -0.0122(16) -0.0072(16)
C3B 0.057(3) 0.0217(18) 0.035(2) -0.0021(15) -0.0165(19) 0.0004(17)
C4B 0.047(2) 0.0213(17) 0.0321(19) -0.0079(14) -0.0135(17) -0.0017(15)
C5B 0.0253(17) 0.0233(16) 0.0205(15) -0.0045(12) -0.0073(13) -0.0037(13)
C6B 0.0252(17) 0.0230(16) 0.0221(16) -0.0070(13) -0.0050(14) -0.0049(13)
C7B 0.0312(18) 0.0308(18) 0.0247(17) -0.0121(14) -0.0061(15) -0.0072(15)
C8B 0.046(2) 0.037(2) 0.033(2) -0.0167(16) -0.0120(18) -0.0086(17)
N1B 0.0278(15) 0.0226(14) 0.0199(13) -0.0072(11) -0.0062(12) -0.0017(11)
N2B 0.0294(15) 0.0205(13) 0.0207(13) -0.0071(11) -0.0071(12) -0.0018(11)
N3B 0.0361(17) 0.0194(14) 0.0251(15) -0.0079(12) -0.0092(13) -0.0005(12)
N4B 0.0395(17) 0.0297(15) 0.0222(14) -0.0113(12) -0.0112(13) -0.0057(13)
N5B 0.0295(15) 0.0245(14) 0.0160(13) -0.0067(11) -0.0067(11) -0.0036(11)
N6B 0.0356(16) 0.0221(14) 0.0232(14) -0.0055(11) -0.0086(13) -0.0035(12)
N7B 0.061(2) 0.0308(17) 0.0326(17) -0.0032(13) -0.0220(17) -0.0032(15)
Cl1B 0.0249(19) 0.019(2) 0.0262(19) 0.0053(19) 0.0001(14) -0.0125(17)
Cl3B 0.0529(10) 0.0506(10) 0.0405(9) -0.0179(7) -0.0091(7) -0.0045(7)
Cl2B 0.0669(7) 0.0265(4) 0.0319(5) -0.0134(4) -0.0179(5) 0.0032(4)
Cu1B 0.0432(3) 0.0212(2) 0.0213(2) -0.00789(16) -0.01423(19) 0.00212(18)
O1W 0.133(4) 0.042(2) 0.087(3) -0.0150(19) -0.057(3) -0.019(2)
O2W 0.065(2) 0.0341(16) 0.0517(19) -0.0152(14) -0.0265(16) -0.0024(14)
O3W 0.079(3) 0.108(3) 0.056(2) -0.018(2) -0.017(2) -0.019(2)
O4W 0.171(5) 0.057(3) 0.084(3) -0.004(2) 0.020(3) -0.011(3)
O1B 0.041(4) 0.024(4) 0.024(4) -0.009(3) -0.006(3) -0.007(3)
O4B 0.033(4) 0.018(4) 0.062(6) -0.012(3) -0.028(4) -0.002(3)

loop_
_atom_type_symbol
_atom_type_description
_atom_type_scat_dispersion_real
_atom_type_scat_dispersion_imag
_atom_type_scat_source
C C 0.0033 0.0016 'International Tables Vol C Tables 4.2.6.8 and 6.1.1.4'
H H 0.0000 0.0000 'International Tables Vol C Tables 4.2.6.8 and 6.1.1.4'
N N 0.0061 0.0033 'International Tables Vol C Tables 4.2.6.8 and 6.1.1.4'
Cl Cl 0.1484 0.1585 'International Tables Vol C Tables 4.2.6.8 and 6.1.1.4'
Cu Cu 0.3201 1.2651 'International Tables Vol C Tables 4.2.6.8 and 6.1.1.4'
O O 0.0106 0.0060 'International Tables Vol C Tables 4.2.6.8 and 6.1.1.4'

loop_
_geom_angle_atom_site_label_1
_geom_angle_atom_site_label_2
_geom_angle_atom_site_label_3
_geom_angle
_geom_angle_site_symmetry_1
_geom_angle_site_symmetry_3
_geom_angle_publ_flag
N6A C1A C2A 122.2(3) . . ?
N6A C1A C5A 112.9(3) . . ?
C2A C1A C5A 124.9(3) . . ?
N7A C2A C1A 121.0(3) . . ?
N7A C2A H2A 119.5 . . ?
C1A C2A H2A 119.5 . . ?
N7A C3A C4A 123.3(3) . . ?
N7A C3A H3A 118.3 . . ?
C4A C3A H3A 118.3 . . ?
N6A C4A C3A 120.0(3) . . ?
N6A C4A H4A 120.0 . . ?
C3A C4A H4A 120.0 . . ?
N1A C5A N5A 108.8(3) . . ?
N1A C5A C1A 121.4(3) . . ?
N5A C5A C1A 129.9(3) . . ?
N2A C6A N5A 110.4(3) . . ?
N2A C6A N3A 144.0(3) . . ?
N5A C6A N3A 105.6(3) . . ?
N4A C7A N3A 113.4(3) . . ?
N4A C7A C8A 123.8(3) . . ?
N3A C7A C8A 122.8(3) . . ?
C7A C8A H8A1 109.5 . . ?
C7A C8A H8A2 109.5 . . ?
H8A1 C8A H8A2 109.5 . . ?
C7A C8A H8A3 109.5 . . ?
H8A1 C8A H8A3 109.5 . . ?
H8A2 C8A H8A3 109.5 . . ?
C5A N1A N2A 109.2(3) . . ?
C5A N1A Cu1A 110.5(2) . . ?
N2A N1A Cu1A 140.2(2) . . ?
C6A N2A N1A 104.8(2) . . ?
C6A N2A Cu1A 130.3(2) . 2_575 ?
N1A N2A Cu1A 124.6(2) . 2_575 ?
C6A N3A C7A 106.1(3) . . ?
C6A N3A H3NA 125(3) . . ?
C7A N3A H3NA 128(3) . . ?
C7A N4A N5A 102.0(3) . . ?
C5A N5A C6A 106.9(3) . . ?
C5A N5A N4A 140.2(3) . . ?
C6A N5A N4A 112.9(3) . . ?
C4A N6A C1A 116.9(3) . . ?
C4A N6A Cu1A 128.2(2) . . ?
C1A N6A Cu1A 114.8(2) . . ?
C3A N7A C2A 116.6(3) . . ?
N2A Cu1A N6A 172.06(12) 2_575 . ?
N2A Cu1A N1A 94.87(10) 2_575 . ?
N6A Cu1A N1A 80.25(10) . . ?
N2A Cu1A Cl2A 90.60(8) 2_575 . ?
N6A Cu1A Cl2A 91.97(8) . . ?
N1A Cu1A Cl2A 159.78(9) . . ?
N2A Cu1A Cl1A 96.95(9) 2_575 . ?
N6A Cu1A Cl1A 89.94(8) . . ?
N1A Cu1A Cl1A 97.63(9) . . ?
Cl2A Cu1A Cl1A 101.01(4) . . ?
N6B C1B C2B 121.5(3) . . ?
N6B C1B C5B 113.2(3) . . ?
C2B C1B C5B 125.3(3) . . ?
N7B C2B C1B 121.6(3) . . ?
N7B C2B H2B 119.2 . . ?
C1B C2B H2B 119.2 . . ?
N7B C3B C4B 122.6(3) . . ?
N7B C3B H3B 118.7 . . ?
C4B C3B H3B 118.7 . . ?
N6B C4B C3B 121.2(3) . . ?
N6B C4B H4B 119.4 . . ?
C3B C4B H4B 119.4 . . ?
N1B C5B N5B 108.1(3) . . ?
N1B C5B C1B 121.7(3) . . ?
N5B C5B C1B 130.1(3) . . ?
N2B C6B N5B 110.7(3) . . ?
N2B C6B N3B 143.8(3) . . ?
N5B C6B N3B 105.5(3) . . ?
N4B C7B N3B 113.9(3) . . ?
N4B C7B C8B 123.9(3) . . ?
N3B C7B C8B 122.2(3) . . ?
C7B C8B H8B1 109.5 . . ?
C7B C8B H8B2 109.5 . . ?
H8B1 C8B H8B2 109.5 . . ?
C7B C8B H8B3 109.5 . . ?
H8B1 C8B H8B3 109.5 . . ?
H8B2 C8B H8B3 109.5 . . ?
C5B N1B N2B 109.2(3) . . ?
C5B N1B Cu1B 110.7(2) . . ?
N2B N1B Cu1B 140.07(19) . . ?
C6B N2B N1B 105.0(2) . . ?
C6B N2B Cu1B 130.9(2) . 2_665 ?
N1B N2B Cu1B 123.83(19) . 2_665 ?
C6B N3B C7B 105.9(3) . . ?
C6B N3B H3NB 129(3) . . ?
C7B N3B H3NB 126(3) . . ?
C7B N4B N5B 101.4(2) . . ?
C6B N5B C5B 106.9(3) . . ?
C6B N5B N4B 113.3(3) . . ?
C5B N5B N4B 139.7(3) . . ?
C4B N6B C1B 116.5(3) . . ?
C4B N6B Cu1B 129.6(2) . . ?
C1B N6B Cu1B 113.9(2) . . ?
C3B N7B C2B 116.5(3) . . ?
N2B Cu1B N1B 95.98(10) 2_665 . ?
N2B Cu1B N6B 173.94(12) 2_665 . ?
N1B Cu1B N6B 80.47(11) . . ?
N2B Cu1B Cl2B 92.39(8) 2_665 . ?
N1B Cu1B Cl2B 166.60(8) . . ?
N6B Cu1B Cl2B 90.25(8) . . ?
N2B Cu1B O1B 87.8(3) 2_665 . ?
N1B Cu1B O1B 90.2(3) . . ?
N6B Cu1B O1B 97.1(3) . . ?
Cl2B Cu1B O1B 100.6(3) . . ?
N2B Cu1B Cl1B 91.2(2) 2_665 . ?
N1B Cu1B Cl1B 95.3(2) . . ?
N6B Cu1B Cl1B 94.0(2) . . ?
Cl2B Cu1B Cl1B 95.0(2) . . ?
H1OA O1W H1OB 99(4) . . ?
H2OA O2W H2OB 109(4) . . ?
H3OA O3W H3OB 113.4 . . ?
H4OA O4W H4OB 91.8 . . ?
Cu1B O1B H28 114.6 . . ?
Cu1B O1B H39 95.9 . . ?
H28 O1B H39 111.3 . . ?
H4BA O4B H4BB 106.7 . . ?

loop_
_geom_bond_atom_site_label_1
_geom_bond_atom_site_label_2
_geom_bond_distance
_geom_bond_site_symmetry_2
_geom_bond_publ_flag
C1A N6A 1.342(4) . ?
C1A C2A 1.380(4) . ?
C1A C5A 1.453(4) . ?
C2A N7A 1.332(4) . ?
C2A H2A 0.9300 . ?
C3A N7A 1.316(5) . ?
C3A C4A 1.392(5) . ?
C3A H3A 0.9300 . ?
C4A N6A 1.328(4) . ?
C4A H4A 0.9300 . ?
C5A N1A 1.315(4) . ?
C5A N5A 1.341(4) . ?
C6A N2A 1.336(4) . ?
C6A N5A 1.347(4) . ?
C6A N3A 1.348(4) . ?
C7A N4A 1.307(4) . ?
C7A N3A 1.382(4) . ?
C7A C8A 1.480(5) . ?
C8A H8A1 0.9600 . ?
C8A H8A2 0.9600 . ?
C8A H8A3 0.9600 . ?
N1A N2A 1.385(4) . ?
N1A Cu1A 2.078(3) . ?
N2A Cu1A 1.988(3) 2_575 ?
N3A H3NA 0.84(4) . ?
N4A N5A 1.384(4) . ?
N6A Cu1A 2.054(3) . ?
Cl1A Cu1A 2.5256(12) . ?
Cl2A Cu1A 2.2485(10) . ?
C1B N6B 1.351(4) . ?
C1B C2B 1.378(4) . ?
C1B C5B 1.436(4) . ?
C2B N7B 1.333(5) . ?
C2B H2B 0.9300 . ?
C3B N7B 1.326(5) . ?
C3B C4B 1.378(5) . ?
C3B H3B 0.9300 . ?
C4B N6B 1.330(4) . ?
C4B H4B 0.9300 . ?
C5B N1B 1.318(4) . ?
C5B N5B 1.353(4) . ?
C6B N2B 1.328(4) . ?
C6B N5B 1.341(4) . ?
C6B N3B 1.352(4) . ?
C7B N4B 1.313(4) . ?
C7B N3B 1.373(4) . ?
C7B C8B 1.477(5) . ?
C8B H8B1 0.9600 . ?
C8B H8B2 0.9600 . ?
C8B H8B3 0.9600 . ?
N1B N2B 1.386(4) . ?
N1B Cu1B 2.060(3) . ?
N2B Cu1B 1.981(3) 2_665 ?
N3B H3NB 0.77(4) . ?
N4B N5B 1.384(4) . ?
N6B Cu1B 2.066(3) . ?
Cl1B Cu1B 2.668(8) . ?
Cl2B Cu1B 2.2497(11) . ?
Cu1B O1B 2.394(10) . ?
O1W H1OA 0.86(3) . ?
O1W H1OB 0.84(3) . ?
O2W H2OA 0.84(3) . ?
O2W H2OB 0.82(3) . ?
O3W H3OA 0.8599 . ?
O3W H3OB 0.8481 . ?
O4W H4OA 0.8597 . ?
O4W H4OB 0.8954 . ?
O1B H28 0.8996 . ?
O1B H39 0.8994 . ?
O4B H4BA 0.8600 . ?
O4B H4BB 0.8598 . ?

loop_
_geom_torsion_atom_site_label_1
_geom_torsion_atom_site_label_2
_geom_torsion_atom_site_label_3
_geom_torsion_atom_site_label_4
_geom_torsion
_geom_torsion_site_symmetry_1
_geom_torsion_site_symmetry_2
_geom_torsion_site_symmetry_3
_geom_torsion_site_symmetry_4
_geom_torsion_publ_flag
N6A C1A C2A N7A 0.6(6) . . . . ?
C5A C1A C2A N7A -178.2(4) . . . . ?
N7A C3A C4A N6A 1.2(6) . . . . ?
N6A C1A C5A N1A 0.9(5) . . . . ?
C2A C1A C5A N1A 179.8(4) . . . . ?
N6A C1A C5A N5A -179.1(3) . . . . ?
C2A C1A C5A N5A -0.2(6) . . . . ?
N5A C5A N1A N2A -0.2(4) . . . . ?
C1A C5A N1A N2A 179.8(3) . . . . ?
N5A C5A N1A Cu1A -178.4(2) . . . . ?
C1A C5A N1A Cu1A 1.6(4) . . . . ?
N5A C6A N2A N1A -0.7(4) . . . . ?
N3A C6A N2A N1A -180.0(5) . . . . ?
N5A C6A N2A Cu1A -174.4(2) . . . 2_575 ?
N3A C6A N2A Cu1A 6.4(8) . . . 2_575 ?
C5A N1A N2A C6A 0.6(4) . . . . ?
Cu1A N1A N2A C6A 177.9(3) . . . . ?
C5A N1A N2A Cu1A 174.7(2) . . . 2_575 ?
Cu1A N1A N2A Cu1A -8.0(5) . . . 2_575 ?
N2A C6A N3A C7A 179.1(5) . . . . ?
N5A C6A N3A C7A -0.1(4) . . . . ?
N4A C7A N3A C6A 0.1(4) . . . . ?
C8A C7A N3A C6A -179.4(3) . . . . ?
N3A C7A N4A N5A 0.0(4) . . . . ?
C8A C7A N4A N5A 179.5(3) . . . . ?
N1A C5A N5A C6A -0.3(4) . . . . ?
C1A C5A N5A C6A 179.7(4) . . . . ?
N1A C5A N5A N4A 179.8(4) . . . . ?
C1A C5A N5A N4A -0.2(7) . . . . ?
N2A C6A N5A C5A 0.7(4) . . . . ?
N3A C6A N5A C5A -179.8(3) . . . . ?
N2A C6A N5A N4A -179.4(3) . . . . ?
N3A C6A N5A N4A 0.1(4) . . . . ?
C7A N4A N5A C5A 179.9(4) . . . . ?
C7A N4A N5A C6A -0.1(4) . . . . ?
C3A C4A N6A C1A -0.8(5) . . . . ?
C3A C4A N6A Cu1A -178.6(3) . . . . ?
C2A C1A N6A C4A 0.0(5) . . . . ?
C5A C1A N6A C4A 178.9(3) . . . . ?
C2A C1A N6A Cu1A 178.1(3) . . . . ?
C5A C1A N6A Cu1A -3.0(4) . . . . ?
C4A C3A N7A C2A -0.6(6) . . . . ?
C1A C2A N7A C3A -0.3(6) . . . . ?
N6B C1B C2B N7B -1.0(6) . . . . ?
C5B C1B C2B N7B -179.6(4) . . . . ?
N7B C3B C4B N6B -2.4(7) . . . . ?
N6B C1B C5B N1B -1.3(5) . . . . ?
C2B C1B C5B N1B 177.4(3) . . . . ?
N6B C1B C5B N5B -179.7(3) . . . . ?
C2B C1B C5B N5B -1.0(6) . . . . ?
N5B C5B N1B N2B 0.1(4) . . . . ?
C1B C5B N1B N2B -178.6(3) . . . . ?
N5B C5B N1B Cu1B -179.6(2) . . . . ?
C1B C5B N1B Cu1B 1.7(4) . . . . ?
N5B C6B N2B N1B -1.4(4) . . . . ?
N3B C6B N2B N1B 178.7(5) . . . . ?
N5B C6B N2B Cu1B -175.4(2) . . . 2_665 ?
N3B C6B N2B Cu1B 4.7(7) . . . 2_665 ?
C5B N1B N2B C6B 0.8(4) . . . . ?
Cu1B N1B N2B C6B -179.7(3) . . . . ?
C5B N1B N2B Cu1B 175.3(2) . . . 2_665 ?
Cu1B N1B N2B Cu1B -5.2(5) . . . 2_665 ?
N2B C6B N3B C7B -179.9(5) . . . . ?
N5B C6B N3B C7B 0.2(4) . . . . ?
N4B C7B N3B C6B -0.1(4) . . . . ?
C8B C7B N3B C6B -179.6(3) . . . . ?
N3B C7B N4B N5B -0.1(4) . . . . ?
C8B C7B N4B N5B 179.4(3) . . . . ?
N2B C6B N5B C5B 1.4(4) . . . . ?
N3B C6B N5B C5B -178.6(3) . . . . ?
N2B C6B N5B N4B 179.8(3) . . . . ?
N3B C6B N5B N4B -0.3(4) . . . . ?
N1B C5B N5B C6B -0.9(4) . . . . ?
C1B C5B N5B C6B 177.7(3) . . . . ?
N1B C5B N5B N4B -178.5(4) . . . . ?
C1B C5B N5B N4B 0.0(7) . . . . ?
C7B N4B N5B C6B 0.2(4) . . . . ?
C7B N4B N5B C5B 177.8(4) . . . . ?
C3B C4B N6B C1B 1.3(6) . . . . ?
C3B C4B N6B Cu1B 180.0(3) . . . . ?
C2B C1B N6B C4B 0.3(5) . . . . ?
C5B C1B N6B C4B 179.1(3) . . . . ?
C2B C1B N6B Cu1B -178.6(3) . . . . ?
C5B C1B N6B Cu1B 0.2(4) . . . . ?
C4B C3B N7B C2B 1.7(6) . . . . ?
C1B C2B N7B C3B -0.1(6) . . . . ?
